data_9016315
loop_
_publ_author_name
'Topa, D.'
'Makovicky, E.'
'Sejkora, J.'
'Dittrich, H.'

_publ_section_title
;
 The crystal structure of watkinsonite, Cu2PbBi4Se8,
 from the Zalesi uranium deposit, Czech Republic
;
_journal_name_full 'The Canadian Mineralogist'
_journal_page_first 1109
_journal_page_last 1118
_journal_paper_doi 10.3749/canmin.48.5.1109
_journal_volume 48
_journal_year 2010
_chemical_compound_source 'Zalesi uranium deposit, Czech Republic'
_chemical_formula_sum 'Ag0.32 Bi4 Cu1.68 Pb Se8'
_chemical_name_mineral Watkinsonite
_space_group_IT_number 11
_symmetry_space_group_name_Hall '-P 2yb'
_symmetry_space_group_name_H-M 'P 1 21/m 1'
_cell_angle_alpha 90
_cell_angle_beta 108.931
_cell_angle_gamma 90
_cell_length_a 12.952
_cell_length_b 4.1523
_cell_length_c 15.155
_cell_formula_units_Z 2
_cell_volume 770.959
_database_code_amcsd 0017825
_exptl_crystal_density_diffrn 7.823
_cod_original_formula_sum 'Cu1.68 Ag.32 Pb Bi4 Se8'
_cod_database_code 9016315

loop_
_space_group_symop_operation_xyz
x,y,z
x,1/2-y,z
-x,1/2+y,-z
-x,-y,-z

loop_
_atom_site_aniso_label
_atom_site_aniso_U_11
_atom_site_aniso_U_22
_atom_site_aniso_U_33
_atom_site_aniso_U_12
_atom_site_aniso_U_13
_atom_site_aniso_U_23
Cu1 0.06000 0.18400 0.02500 0.00000 0.02100 0.00000
Ag1 0.10900 0.09700 0.00700 0.00000 -0.01200 0.00000
Cu2 0.03000 0.01200 0.03700 0.00000 0.01400 0.00000
Pb 0.02550 0.01740 0.04380 0.00000 0.01170 0.00000
Bi1 0.01760 0.01260 0.01890 0.00000 0.00430 0.00000
Bi2 0.01520 0.01280 0.01930 0.00000 0.00420 0.00000
Bi3 0.01550 0.01200 0.02240 0.00000 0.00340 0.00000
Bi4 0.01870 0.01670 0.02570 0.00000 0.00310 0.00000
Se1 0.01260 0.01300 0.01600 0.00000 0.00400 0.00000
Se2 0.01270 0.01400 0.01700 0.00000 0.00300 0.00000
Se3 0.01370 0.01300 0.03000 0.00000 0.00700 0.00000
Se4 0.01730 0.01400 0.02600 0.00000 0.00900 0.00000
Se5 0.01500 0.01200 0.02100 0.00000 0.00600 0.00000
Se6 0.01350 0.01200 0.01800 0.00000 0.00200 0.00000
Se7 0.01320 0.01300 0.02000 0.00000 0.00400 0.00000
Se8 0.01360 0.01100 0.01500 0.00000 0.00300 0.00000

loop_
_atom_site_label
_atom_site_fract_x
_atom_site_fract_y
_atom_site_fract_z
_atom_site_occupancy
_atom_site_U_iso_or_equiv
Cu1 0.37880 0.25000 0.90090 0.68000 0.08800
Ag1 0.38600 0.25000 0.90060 0.32000 0.07900
Cu2 0.47134 0.25000 0.53715 1.00000 0.02580
Pb 0.23691 0.25000 0.33139 1.00000 0.02880
Bi1 0.04295 0.25000 0.88759 1.00000 0.01670
Bi2 0.56525 0.25000 0.29021 1.00000 0.01610
Bi3 0.70545 0.25000 0.90960 1.00000 0.01730
Bi4 0.92454 0.25000 0.37818 1.00000 0.02130
Se1 0.12568 0.25000 0.50967 1.00000 0.01410
Se2 0.13530 0.25000 0.11562 1.00000 0.01520
Se3 0.30144 0.25000 0.73696 1.00000 0.01890
Se4 0.43836 0.25000 0.06837 1.00000 0.01850
Se5 0.61451 0.25000 0.70857 1.00000 0.01610
Se6 0.63573 0.25000 0.48096 1.00000 0.01510
Se7 0.80926 0.25000 0.11716 1.00000 0.01550
Se8 0.95263 0.25000 0.69674 1.00000 0.01360

loop_
_cod_related_entry_id
_cod_related_entry_database
_cod_related_entry_code
1 AMCSD 0017825
